data_7109359
loop_
_publ_author_name
'Zhenni Ma'
'Fang Xie'
'Han Yu'
'Yiren Zhang'
'Xiaoting Wu'
'Wanbin Zhang'

_publ_section_title
;
 Copper-catalyzed asymmetric 1,4-conjugate addition of Grignard reagents
 to linear alpha,beta,gamma,delta-unsaturated ketones
;
_journal_name_full Chem.Commun.
_journal_page_first 5292
_journal_paper_doi 10.1039/c3cc42088d
_journal_volume 49
_journal_year 2013
_chemical_absolute_configuration unk
_chemical_formula_moiety 'C18 H18 O'
_chemical_formula_sum 'C18 H18 O'
_chemical_formula_weight 250.32
_chemical_name_systematic
;
?
;
_space_group_IT_number 4
_symmetry_cell_setting monoclinic
_symmetry_space_group_name_Hall 'P 2yb'
_symmetry_space_group_name_H-M 'P 1 21 1'
_atom_sites_solution_hydrogens geom
_atom_sites_solution_primary direct
_atom_sites_solution_secondary difmap
_audit_creation_method SHELXL-97
_cell_angle_alpha 90.00
_cell_angle_beta 106.817(8)
_cell_angle_gamma 90.00
_cell_formula_units_Z 2
_cell_length_a 11.3820(9)
_cell_length_b 5.6425(6)
_cell_length_c 11.8926(10)
_cell_measurement_reflns_used 865
_cell_measurement_temperature 293(2)
_cell_measurement_theta_max 29.4110
_cell_measurement_theta_min 2.9323
_cell_volume 731.11(12)
_computing_cell_refinement 'CrysAlis PRO (Agilent Technologies, 2011)'
_computing_data_collection 'CrysAlis PRO'
_computing_data_reduction 'CrysAlis PRO'
_computing_molecular_graphics 'OLEX2 (Dolomanov et al., 2009)'
_computing_publication_material OLEX2
_computing_structure_refinement 'SHELXL-97 (Sheldrick, 2008)'
_computing_structure_solution 'SHELXS-97 (Sheldrick, 2008)'
_diffrn_ambient_temperature 293(2)
_diffrn_detector_area_resol_mean 10.3592
_diffrn_measured_fraction_theta_full 0.995
_diffrn_measured_fraction_theta_max 0.995
_diffrn_measurement_device_type 'Xcalibur, Atlas, Gemini ultra'
_diffrn_measurement_method '\w scans'
_diffrn_radiation_monochromator graphite
_diffrn_radiation_source 'fine-focus sealed tube'
_diffrn_radiation_type MoK\a
_diffrn_radiation_wavelength 0.71073
_diffrn_reflns_av_R_equivalents 0.0303
_diffrn_reflns_av_sigmaI/netI 0.0468
_diffrn_reflns_limit_h_max 12
_diffrn_reflns_limit_h_min -13
_diffrn_reflns_limit_k_max 6
_diffrn_reflns_limit_k_min -4
_diffrn_reflns_limit_l_max 14
_diffrn_reflns_limit_l_min -11
_diffrn_reflns_number 3015
_diffrn_reflns_theta_full 25.34
_diffrn_reflns_theta_max 25.34
_diffrn_reflns_theta_min 2.94
_exptl_absorpt_coefficient_mu 0.069
_exptl_absorpt_correction_T_max 0.9898
_exptl_absorpt_correction_T_min 0.9797
_exptl_absorpt_correction_type multi-scan
_exptl_absorpt_process_details
;
CrysAlis PRO (Agilent Technologies, 2011)
;
_exptl_crystal_colour colorless
_exptl_crystal_density_diffrn 1.137
_exptl_crystal_density_method 'not measured'
_exptl_crystal_description platelet
_exptl_crystal_F_000 268
_exptl_crystal_size_max 0.30
_exptl_crystal_size_mid 0.24
_exptl_crystal_size_min 0.15
_refine_diff_density_max 0.095
_refine_diff_density_min -0.105
_refine_diff_density_rms 0.023
_refine_ls_abs_structure_details 'Flack H D (1983), Acta Cryst. A39, 876-881'
_refine_ls_abs_structure_Flack -3(3)
_refine_ls_extinction_method none
_refine_ls_goodness_of_fit_ref 0.954
_refine_ls_hydrogen_treatment constr
_refine_ls_matrix_type full
_refine_ls_number_parameters 173
_refine_ls_number_reflns 1479
_refine_ls_number_restraints 1
_refine_ls_restrained_S_all 0.954
_refine_ls_R_factor_all 0.0735
_refine_ls_R_factor_gt 0.0409
_refine_ls_shift/su_max 0.000
_refine_ls_shift/su_mean 0.000
_refine_ls_structure_factor_coef Fsqd
_refine_ls_weighting_details 'calc w=1/[\s^2^(Fo^2^)+(0.0245P)^2^+0.0000P] where P=(Fo^2^+2Fc^2^)/3'
_refine_ls_weighting_scheme calc
_refine_ls_wR_factor_gt 0.0630
_refine_ls_wR_factor_ref 0.0719
_reflns_number_gt 986
_reflns_number_total 1479
_reflns_threshold_expression >2sigma(I)
_cod_data_source_file c3cc42088d.txt
_cod_data_source_block 121212_mzn
_cod_original_cell_volume 731.11(11)
_cod_original_sg_symbol_H-M 'P 21'
_cod_database_code 7109359

loop_
_symmetry_equiv_pos_as_xyz
'x, y, z'
'-x, y+1/2, -z'

loop_
_atom_site_label
_atom_site_type_symbol
_atom_site_fract_x
_atom_site_fract_y
_atom_site_fract_z
_atom_site_U_iso_or_equiv
_atom_site_adp_type
_atom_site_occupancy
_atom_site_symmetry_multiplicity
_atom_site_calc_flag
_atom_site_refinement_flags
O1 O 0.64896(19) 0.5825(4) 0.6673(2) 0.0862(7) Uani 1 1 d .
C1 C 0.6874(2) 0.1223(6) 0.4729(2) 0.0694(9) Uani 1 1 d .
H1 H 0.6307 0.0129 0.4841 0.083 Uiso 1 1 calc R
C2 C 0.7472(3) 0.0787(7) 0.3885(3) 0.0795(10) Uani 1 1 d .
H2 H 0.7294 -0.0570 0.3423 0.095 Uiso 1 1 calc R
C3 C 0.8324(3) 0.2370(8) 0.3739(3) 0.0794(10) Uani 1 1 d .
H3 H 0.8727 0.2087 0.3174 0.095 Uiso 1 1 calc R
C4 C 0.8588(3) 0.4352(7) 0.4413(3) 0.0820(11) Uani 1 1 d .
H4 H 0.9181 0.5404 0.4318 0.098 Uiso 1 1 calc R
C5 C 0.7977(2) 0.4808(6) 0.5237(2) 0.0683(9) Uani 1 1 d .
H5 H 0.8155 0.6183 0.5686 0.082 Uiso 1 1 calc R
C6 C 0.7106(2) 0.3252(6) 0.5406(2) 0.0549(8) Uani 1 1 d .
C7 C 0.6467(2) 0.3803(6) 0.6305(3) 0.0595(8) Uani 1 1 d .
C8 C 0.5811(2) 0.1853(5) 0.6744(2) 0.0607(8) Uani 1 1 d .
H8A H 0.6285 0.0405 0.6802 0.073 Uiso 1 1 calc R
H8B H 0.5022 0.1586 0.6169 0.073 Uiso 1 1 calc R
C9 C 0.5601(2) 0.2345(6) 0.7930(2) 0.0616(8) Uani 1 1 d .
H9 H 0.5201 0.3892 0.7898 0.074 Uiso 1 1 calc R
C10 C 0.4762(2) 0.0440(7) 0.8203(3) 0.0895(12) Uani 1 1 d .
H10A H 0.4632 0.0768 0.8950 0.134 Uiso 1 1 calc R
H10B H 0.5142 -0.1086 0.8228 0.134 Uiso 1 1 calc R
H10C H 0.3989 0.0445 0.7603 0.134 Uiso 1 1 calc R
C11 C 0.6803(2) 0.2397(6) 0.8884(2) 0.0615(8) Uani 1 1 d .
H11 H 0.7280 0.1032 0.8994 0.074 Uiso 1 1 calc R
C12 C 0.7235(2) 0.4197(6) 0.9574(2) 0.0598(8) Uani 1 1 d .
H12 H 0.6741 0.5540 0.9459 0.072 Uiso 1 1 calc R
C13 C 0.8409(2) 0.4363(6) 1.0512(2) 0.0517(7) Uani 1 1 d .
C14 C 0.9313(2) 0.2642(6) 1.0699(2) 0.0562(8) Uani 1 1 d .
H14 H 0.9183 0.1306 1.0221 0.067 Uiso 1 1 calc R
C15 C 1.0406(2) 0.2872(6) 1.1584(2) 0.0621(9) Uani 1 1 d .
H15 H 1.1000 0.1692 1.1699 0.075 Uiso 1 1 calc R
C16 C 1.0615(2) 0.4833(7) 1.2290(2) 0.0677(9) Uani 1 1 d .
H16 H 1.1350 0.4988 1.2885 0.081 Uiso 1 1 calc R
C17 C 0.9740(3) 0.6563(6) 1.2118(2) 0.0692(9) Uani 1 1 d .
H17 H 0.9881 0.7901 1.2595 0.083 Uiso 1 1 calc R
C18 C 0.8647(2) 0.6331(6) 1.1239(2) 0.0623(8) Uani 1 1 d .
H18 H 0.8059 0.7519 1.1132 0.075 Uiso 1 1 calc R

loop_
_atom_site_aniso_label
_atom_site_aniso_U_11
_atom_site_aniso_U_22
_atom_site_aniso_U_33
_atom_site_aniso_U_23
_atom_site_aniso_U_13
_atom_site_aniso_U_12
O1 0.1212(17) 0.0422(15) 0.1034(16) -0.0057(16) 0.0452(13) -0.0013(14)
C1 0.0664(18) 0.061(3) 0.075(2) -0.004(2) 0.0116(16) -0.0113(17)
C2 0.100(2) 0.064(3) 0.074(2) -0.009(2) 0.0254(19) -0.005(2)
C3 0.093(2) 0.077(3) 0.071(2) 0.007(2) 0.0271(17) 0.005(2)
C4 0.089(2) 0.083(3) 0.075(2) 0.002(2) 0.0248(18) -0.016(2)
C5 0.0837(19) 0.049(2) 0.0639(19) 0.0007(18) 0.0082(16) -0.0072(18)
C6 0.0531(15) 0.048(2) 0.0535(16) 0.0060(16) -0.0016(13) 0.0017(15)
C7 0.0581(16) 0.048(2) 0.0637(19) 0.0015(19) 0.0038(14) 0.0023(15)
C8 0.0539(14) 0.050(2) 0.0714(18) -0.0004(18) 0.0081(12) -0.0002(15)
C9 0.0512(14) 0.058(2) 0.0723(18) -0.0056(18) 0.0124(12) 0.0002(15)
C10 0.0687(17) 0.094(3) 0.107(2) 0.002(3) 0.0277(17) -0.020(2)
C11 0.0562(15) 0.059(2) 0.0699(18) -0.0009(19) 0.0186(13) 0.0024(16)
C12 0.0599(15) 0.058(2) 0.0648(18) -0.0015(18) 0.0237(14) 0.0034(15)
C13 0.0571(15) 0.050(2) 0.0503(16) -0.0010(16) 0.0197(13) -0.0044(15)
C14 0.0615(15) 0.053(2) 0.0553(16) -0.0053(16) 0.0188(13) -0.0045(15)
C15 0.0570(15) 0.065(3) 0.0635(18) 0.006(2) 0.0158(13) 0.0004(16)
C16 0.0686(17) 0.072(3) 0.0574(18) 0.005(2) 0.0097(14) -0.0160(19)
C17 0.094(2) 0.054(3) 0.0603(18) -0.0068(18) 0.0225(17) -0.0184(19)
C18 0.0766(18) 0.046(2) 0.0672(17) 0.0008(19) 0.0251(15) 0.0002(15)

loop_
_atom_type_symbol
_atom_type_description
_atom_type_scat_dispersion_real
_atom_type_scat_dispersion_imag
_atom_type_scat_source
C C 0.0033 0.0016 'International Tables Vol C Tables 4.2.6.8 and 6.1.1.4'
H H 0.0000 0.0000 'International Tables Vol C Tables 4.2.6.8 and 6.1.1.4'
O O 0.0106 0.0060 'International Tables Vol C Tables 4.2.6.8 and 6.1.1.4'

loop_
_geom_angle_atom_site_label_1
_geom_angle_atom_site_label_2
_geom_angle_atom_site_label_3
_geom_angle
C6 C1 C2 121.1(3)
C6 C1 H1 119.4
C2 C1 H1 119.4
C3 C2 C1 119.4(3)
C3 C2 H2 120.3
C1 C2 H2 120.3
C4 C3 C2 120.5(3)
C4 C3 H3 119.7
C2 C3 H3 119.7
C3 C4 C5 120.1(3)
C3 C4 H4 119.9
C5 C4 H4 119.9
C4 C5 C6 121.0(3)
C4 C5 H5 119.5
C6 C5 H5 119.5
C1 C6 C5 117.8(3)
C1 C6 C7 122.7(3)
C5 C6 C7 119.4(3)
O1 C7 C6 119.3(3)
O1 C7 C8 121.4(3)
C6 C7 C8 119.3(3)
C7 C8 C9 114.5(3)
C7 C8 H8A 108.6
C9 C8 H8A 108.6
C7 C8 H8B 108.6
C9 C8 H8B 108.6
H8A C8 H8B 107.6
C11 C9 C8 110.5(2)
C11 C9 C10 109.9(3)
C8 C9 C10 110.0(3)
C11 C9 H9 108.8
C8 C9 H9 108.8
C10 C9 H9 108.8
C9 C10 H10A 109.5
C9 C10 H10B 109.5
H10A C10 H10B 109.5
C9 C10 H10C 109.5
H10A C10 H10C 109.5
H10B C10 H10C 109.5
C12 C11 C9 125.7(3)
C12 C11 H11 117.2
C9 C11 H11 117.2
C11 C12 C13 128.1(3)
C11 C12 H12 115.9
C13 C12 H12 115.9
C18 C13 C14 117.3(2)
C18 C13 C12 119.6(3)
C14 C13 C12 123.1(3)
C15 C14 C13 121.3(3)
C15 C14 H14 119.4
C13 C14 H14 119.4
C16 C15 C14 120.1(3)
C16 C15 H15 120.0
C14 C15 H15 120.0
C15 C16 C17 119.7(2)
C15 C16 H16 120.1
C17 C16 H16 120.1
C16 C17 C18 120.2(3)
C16 C17 H17 119.9
C18 C17 H17 119.9
C17 C18 C13 121.3(3)
C17 C18 H18 119.3
C13 C18 H18 119.3

loop_
_geom_bond_atom_site_label_1
_geom_bond_atom_site_label_2
_geom_bond_distance
O1 C7 1.219(4)
C1 C6 1.380(4)
C1 C2 1.389(4)
C1 H1 0.9300
C2 C3 1.366(5)
C2 H2 0.9300
C3 C4 1.358(5)
C3 H3 0.9300
C4 C5 1.380(4)
C4 H4 0.9300
C5 C6 1.382(4)
C5 H5 0.9300
C6 C7 1.490(4)
C7 C8 1.505(4)
C8 C9 1.524(4)
C8 H8A 0.9700
C8 H8B 0.9700
C9 C11 1.504(3)
C9 C10 1.533(4)
C9 H9 0.9800
C10 H10A 0.9600
C10 H10B 0.9600
C10 H10C 0.9600
C11 C12 1.309(4)
C11 H11 0.9300
C12 C13 1.475(3)
C12 H12 0.9300
C13 C18 1.385(4)
C13 C14 1.385(4)
C14 C15 1.384(3)
C14 H14 0.9300
C15 C16 1.367(4)
C15 H15 0.9300
C16 C17 1.367(4)
C16 H16 0.9300
C17 C18 1.380(3)
C17 H17 0.9300
C18 H18 0.9300
